data_7107228
loop_
_publ_author_name
'Adam J. Ruddy'
'Samuel Mitton'
'Robert McDonald'
'Laura Turculet'

_publ_section_title
;
 'Hemilabile' silyl pincer ligation: platinum group PSiN complexes and
 triple C-H activation to form a (PSiC)Ru carbene complex
;
_journal_name_full Chem.Commun.
_journal_page_first 1159
_journal_paper_doi 10.1039/c2cc16751d
_journal_volume 48
_journal_year 2012
_chemical_formula_moiety 'C23 H36 Cl Ir N P Si'
_chemical_formula_sum 'C23 H36 Cl Ir N P Si'
_chemical_formula_weight 613.24
_chemical_name_systematic
;
?
;
_space_group_IT_number 14
_symmetry_cell_setting monoclinic
_symmetry_space_group_name_Hall '-P 2ybc'
_symmetry_space_group_name_H-M 'P 1 21/c 1'
_atom_sites_solution_hydrogens geom
_atom_sites_solution_primary direct
_atom_sites_solution_secondary difmap
_audit_creation_method SHELXL-97
_cell_angle_alpha 90.00
_cell_angle_beta 112.8869(10)
_cell_angle_gamma 90.00
_cell_formula_units_Z 4
_cell_length_a 15.8428(16)
_cell_length_b 10.3414(11)
_cell_length_c 16.0067(16)
_cell_measurement_reflns_used 9903
_cell_measurement_temperature 173(2)
_cell_measurement_theta_max 27.36
_cell_measurement_theta_min 2.41
_cell_volume 2416.0(4)
_computing_cell_refinement 'Bruker SAINT'
_computing_data_collection 'Bruker APEX2'
_computing_data_reduction 'Bruker SAINT'
_computing_molecular_graphics 'Bruker SHELXTL'
_computing_publication_material 'Bruker SHELXTL'
_computing_structure_refinement 'SHELXL-97 (Sheldrick, 2008)'
_computing_structure_solution 'DIRDIF-2008 (Beurskens et al., 2008)'
_diffrn_ambient_temperature 173(2)
_diffrn_measured_fraction_theta_full 0.999
_diffrn_measured_fraction_theta_max 0.999
_diffrn_measurement_device_type 'Bruker APEX-II CCD'
_diffrn_measurement_method '\w scans'
_diffrn_radiation_monochromator graphite
_diffrn_radiation_source 'fine-focus sealed tube'
_diffrn_radiation_type MoK\a
_diffrn_radiation_wavelength 0.71073
_diffrn_reflns_av_R_equivalents 0.0162
_diffrn_reflns_av_sigmaI/netI 0.0135
_diffrn_reflns_limit_h_max 20
_diffrn_reflns_limit_h_min -20
_diffrn_reflns_limit_k_max 13
_diffrn_reflns_limit_k_min -13
_diffrn_reflns_limit_l_max 20
_diffrn_reflns_limit_l_min -20
_diffrn_reflns_number 20958
_diffrn_reflns_theta_full 27.51
_diffrn_reflns_theta_max 27.51
_diffrn_reflns_theta_min 2.41
_exptl_absorpt_coefficient_mu 5.762
_exptl_absorpt_correction_T_max 0.4746
_exptl_absorpt_correction_T_min 0.2522
_exptl_absorpt_correction_type integration
_exptl_absorpt_process_details 'SADABS (Sheldrick, 2008)'
_exptl_crystal_colour yellow
_exptl_crystal_density_diffrn 1.686
_exptl_crystal_density_method 'not measured'
_exptl_crystal_description prism
_exptl_crystal_F_000 1216
_exptl_crystal_size_max 0.33
_exptl_crystal_size_mid 0.18
_exptl_crystal_size_min 0.15
_refine_diff_density_max 0.945
_refine_diff_density_min -0.514
_refine_diff_density_rms 0.078
_refine_ls_extinction_method none
_refine_ls_goodness_of_fit_ref 1.037
_refine_ls_hydrogen_treatment mixed
_refine_ls_matrix_type full
_refine_ls_number_parameters 257
_refine_ls_number_reflns 5559
_refine_ls_number_restraints 0
_refine_ls_restrained_S_all 1.037
_refine_ls_R_factor_all 0.0176
_refine_ls_R_factor_gt 0.0161
_refine_ls_shift/su_max 0.001
_refine_ls_shift/su_mean 0.000
_refine_ls_structure_factor_coef Fsqd
_refine_ls_weighting_details 'calc w=1/[\s^2^(Fo^2^)+(0.0225P)^2^+2.2992P] where P=(Fo^2^+2Fc^2^)/3'
_refine_ls_weighting_scheme calc
_refine_ls_wR_factor_gt 0.0409
_refine_ls_wR_factor_ref 0.0415
_reflns_number_gt 5254
_reflns_number_total 5559
_reflns_threshold_expression I>2\s(I)
_cod_data_source_file c2cc16751d.txt
_cod_data_source_block dal1060
_cod_original_sg_symbol_H-M 'P 21/c'
_cod_database_code 7107228

loop_
_symmetry_equiv_pos_as_xyz
'x, y, z'
'-x, y+1/2, -z+1/2'
'-x, -y, -z'
'x, -y-1/2, z-1/2'

loop_
_atom_site_label
_atom_site_type_symbol
_atom_site_fract_x
_atom_site_fract_y
_atom_site_fract_z
_atom_site_U_iso_or_equiv
_atom_site_adp_type
_atom_site_occupancy
_atom_site_symmetry_multiplicity
_atom_site_calc_flag
_atom_site_refinement_flags
Ir Ir 0.179288(5) 0.091681(7) 0.392944(5) 0.01581(3) Uani 1 1 d .
H1 H 0.181(2) 0.113(3) 0.484(2) 0.037(8) Uiso 1 1 d .
Cl Cl 0.11485(4) 0.09454(5) 0.22844(4) 0.02277(11) Uani 1 1 d .
P P 0.27568(4) 0.25993(5) 0.43300(4) 0.01557(10) Uani 1 1 d .
Si Si 0.29194(4) -0.02643(5) 0.49226(4) 0.01694(11) Uani 1 1 d .
N N 0.09496(13) -0.08138(16) 0.39254(13) 0.0189(4) Uani 1 1 d .
C1 C 0.36014(17) -0.1401(2) 0.45109(18) 0.0286(5) Uani 1 1 d .
H1A H 0.3970 -0.0901 0.4256 0.034 Uiso 1 1 calc R
H1B H 0.3183 -0.1970 0.4043 0.034 Uiso 1 1 calc R
H1C H 0.4006 -0.1924 0.5019 0.034 Uiso 1 1 calc R
C11 C 0.37838(15) 0.08943(19) 0.57104(15) 0.0185(4) Uani 1 1 d .
C12 C 0.37189(14) 0.2185(2) 0.54091(14) 0.0179(4) Uani 1 1 d .
C13 C 0.43742(15) 0.3083(2) 0.59229(15) 0.0234(5) Uani 1 1 d .
H13 H 0.4329 0.3956 0.5726 0.028 Uiso 1 1 calc R
C14 C 0.50897(16) 0.2716(2) 0.67164(16) 0.0259(5) Uani 1 1 d .
H14 H 0.5531 0.3337 0.7058 0.031 Uiso 1 1 calc R
C15 C 0.51629(16) 0.1445(2) 0.70129(15) 0.0255(5) Uani 1 1 d .
H15 H 0.5653 0.1192 0.7556 0.031 Uiso 1 1 calc R
C16 C 0.45154(15) 0.0548(2) 0.65094(15) 0.0226(4) Uani 1 1 d .
H16 H 0.4570 -0.0324 0.6712 0.027 Uiso 1 1 calc R
C21 C 0.22349(15) -0.1322(2) 0.53907(15) 0.0196(4) Uani 1 1 d .
C22 C 0.13109(15) -0.1484(2) 0.48204(14) 0.0190(4) Uani 1 1 d .
C23 C 0.07480(16) -0.2327(2) 0.50488(17) 0.0263(5) Uani 1 1 d .
H23 H 0.0130 -0.2455 0.4643 0.032 Uiso 1 1 calc R
C24 C 0.10951(18) -0.2980(2) 0.58738(18) 0.0290(5) Uani 1 1 d .
H24 H 0.0710 -0.3546 0.6034 0.035 Uiso 1 1 calc R
C25 C 0.19960(18) -0.2810(2) 0.64615(17) 0.0295(5) Uani 1 1 d .
H25 H 0.2229 -0.3245 0.7029 0.035 Uiso 1 1 calc R
C26 C 0.25589(17) -0.1994(2) 0.62134(16) 0.0254(5) Uani 1 1 d .
H26 H 0.3181 -0.1890 0.6615 0.030 Uiso 1 1 calc R
C31 C 0.33334(15) 0.3057(2) 0.35361(15) 0.0218(4) Uani 1 1 d .
C32 C 0.36634(17) 0.1770(2) 0.32847(17) 0.0278(5) Uani 1 1 d .
H32A H 0.4110 0.1368 0.3833 0.033 Uiso 1 1 calc R
H32B H 0.3950 0.1935 0.2852 0.033 Uiso 1 1 calc R
H32C H 0.3139 0.1189 0.3009 0.033 Uiso 1 1 calc R
C33 C 0.26330(18) 0.3671(2) 0.26672(16) 0.0286(5) Uani 1 1 d .
H33A H 0.2418 0.4493 0.2818 0.034 Uiso 1 1 calc R
H33B H 0.2112 0.3084 0.2394 0.034 Uiso 1 1 calc R
H33C H 0.2923 0.3828 0.2236 0.034 Uiso 1 1 calc R
C34 C 0.41708(18) 0.3950(2) 0.39302(18) 0.0293(5) Uani 1 1 d .
H34A H 0.4621 0.3562 0.4482 0.035 Uiso 1 1 calc R
H34B H 0.3979 0.4792 0.4077 0.035 Uiso 1 1 calc R
H34C H 0.4447 0.4067 0.3483 0.035 Uiso 1 1 calc R
C35 C 0.21764(16) 0.40351(19) 0.46100(16) 0.0213(4) Uani 1 1 d .
C36 C 0.21117(19) 0.3791(2) 0.55298(18) 0.0301(5) Uani 1 1 d .
H36A H 0.1825 0.2948 0.5520 0.036 Uiso 1 1 calc R
H36B H 0.1741 0.4471 0.5646 0.036 Uiso 1 1 calc R
H36C H 0.2728 0.3799 0.6010 0.036 Uiso 1 1 calc R
C37 C 0.12014(17) 0.4090(2) 0.38834(19) 0.0307(5) Uani 1 1 d .
H37A H 0.1226 0.4253 0.3290 0.037 Uiso 1 1 calc R
H37B H 0.0861 0.4788 0.4027 0.037 Uiso 1 1 calc R
H37C H 0.0893 0.3263 0.3868 0.037 Uiso 1 1 calc R
C38 C 0.26280(18) 0.5356(2) 0.46458(18) 0.0297(5) Uani 1 1 d .
H38A H 0.2672 0.5530 0.4062 0.036 Uiso 1 1 calc R
H38B H 0.3243 0.5353 0.5128 0.036 Uiso 1 1 calc R
H38C H 0.2258 0.6030 0.4770 0.036 Uiso 1 1 calc R
C41 C 0.09036(18) -0.1797(2) 0.32195(16) 0.0268(5) Uani 1 1 d .
H41A H 0.0672 -0.1386 0.2621 0.032 Uiso 1 1 calc R
H41B H 0.0491 -0.2500 0.3225 0.032 Uiso 1 1 calc R
H41C H 0.1517 -0.2146 0.3352 0.032 Uiso 1 1 calc R
C42 C 0.00104(15) -0.0293(2) 0.37107(17) 0.0266(5) Uani 1 1 d .
H42A H -0.0206 0.0145 0.3121 0.032 Uiso 1 1 calc R
H42B H 0.0026 0.0324 0.4181 0.032 Uiso 1 1 calc R
H42C H -0.0406 -0.1006 0.3689 0.032 Uiso 1 1 calc R

loop_
_atom_site_aniso_label
_atom_site_aniso_U_11
_atom_site_aniso_U_22
_atom_site_aniso_U_33
_atom_site_aniso_U_23
_atom_site_aniso_U_13
_atom_site_aniso_U_12
Ir 0.01510(5) 0.01538(5) 0.01546(5) -0.00040(3) 0.00433(3) -0.00019(3)
Cl 0.0259(3) 0.0245(3) 0.0146(2) -0.00131(19) 0.0042(2) -0.0041(2)
P 0.0163(2) 0.0141(2) 0.0155(2) 0.00037(19) 0.0052(2) 0.00014(19)
Si 0.0162(3) 0.0152(3) 0.0192(3) 0.0010(2) 0.0067(2) 0.0009(2)
N 0.0170(9) 0.0195(9) 0.0189(9) -0.0014(7) 0.0055(7) -0.0019(7)
C1 0.0279(12) 0.0225(11) 0.0390(14) -0.0007(10) 0.0172(11) 0.0034(9)
C11 0.0148(10) 0.0207(10) 0.0203(10) 0.0008(8) 0.0069(8) 0.0005(7)
C12 0.0163(9) 0.0197(10) 0.0167(10) -0.0017(8) 0.0053(8) -0.0006(8)
C13 0.0225(11) 0.0218(10) 0.0241(11) -0.0028(9) 0.0072(9) -0.0022(8)
C14 0.0203(11) 0.0326(12) 0.0213(11) -0.0068(10) 0.0045(9) -0.0049(9)
C15 0.0189(11) 0.0370(13) 0.0166(10) -0.0001(9) 0.0025(9) 0.0015(9)
C16 0.0204(11) 0.0262(11) 0.0206(11) 0.0055(9) 0.0074(9) 0.0021(9)
C21 0.0228(11) 0.0153(9) 0.0224(11) -0.0014(8) 0.0107(9) -0.0006(8)
C22 0.0218(10) 0.0163(9) 0.0195(10) -0.0012(8) 0.0086(9) 0.0008(8)
C23 0.0236(11) 0.0260(11) 0.0327(13) 0.0006(10) 0.0147(10) -0.0019(9)
C24 0.0348(13) 0.0237(11) 0.0371(13) 0.0044(10) 0.0235(11) -0.0004(10)
C25 0.0404(14) 0.0269(11) 0.0245(12) 0.0058(10) 0.0161(11) 0.0020(10)
C26 0.0269(12) 0.0234(11) 0.0217(11) 0.0011(9) 0.0049(9) -0.0009(9)
C31 0.0227(11) 0.0220(10) 0.0225(11) 0.0009(8) 0.0109(9) -0.0028(8)
C32 0.0291(12) 0.0300(12) 0.0309(12) -0.0016(10) 0.0187(10) 0.0007(10)
C33 0.0335(13) 0.0304(12) 0.0220(11) 0.0069(10) 0.0107(10) -0.0011(10)
C34 0.0279(12) 0.0314(12) 0.0317(13) -0.0010(10) 0.0150(11) -0.0083(10)
C35 0.0225(11) 0.0167(10) 0.0247(11) -0.0002(8) 0.0091(9) 0.0038(8)
C36 0.0400(14) 0.0259(11) 0.0298(13) -0.0006(10) 0.0192(11) 0.0055(10)
C37 0.0233(12) 0.0278(12) 0.0375(14) 0.0020(10) 0.0081(11) 0.0073(9)
C38 0.0358(13) 0.0159(10) 0.0383(14) -0.0012(10) 0.0154(11) 0.0020(9)
C41 0.0333(13) 0.0222(11) 0.0240(11) -0.0073(9) 0.0101(10) -0.0077(9)
C42 0.0177(10) 0.0305(12) 0.0290(12) 0.0027(10) 0.0062(9) 0.0013(9)

loop_
_atom_type_symbol
_atom_type_description
_atom_type_scat_dispersion_real
_atom_type_scat_dispersion_imag
_atom_type_scat_source
C C 0.0033 0.0016 'International Tables Vol C Tables 4.2.6.8 and 6.1.1.4'
H H 0.0000 0.0000 'International Tables Vol C Tables 4.2.6.8 and 6.1.1.4'
N N 0.0061 0.0033 'International Tables Vol C Tables 4.2.6.8 and 6.1.1.4'
Si Si 0.0817 0.0704 'International Tables Vol C Tables 4.2.6.8 and 6.1.1.4'
P P 0.1023 0.0942 'International Tables Vol C Tables 4.2.6.8 and 6.1.1.4'
Cl Cl 0.1484 0.1585 'International Tables Vol C Tables 4.2.6.8 and 6.1.1.4'
Ir Ir -1.4442 7.9887 'International Tables Vol C Tables 4.2.6.8 and 6.1.1.4'

loop_
_geom_angle_atom_site_label_1
_geom_angle_atom_site_label_2
_geom_angle_atom_site_label_3
_geom_angle
H1 Ir N 84.4(11)
H1 Ir Si 71.0(12)
N Ir Si 82.84(5)
H1 Ir P 81.5(11)
N Ir P 164.84(5)
Si Ir P 87.36(2)
H1 Ir Cl 156.3(12)
N Ir Cl 90.45(5)
Si Ir Cl 131.38(2)
P Ir Cl 104.697(18)
C12 P C35 105.07(10)
C12 P C31 104.28(10)
C35 P C31 111.69(10)
C12 P Ir 108.01(7)
C35 P Ir 109.76(7)
C31 P Ir 117.13(7)
C1 Si C11 105.34(11)
C1 Si C21 105.88(10)
C11 Si C21 118.84(10)
C1 Si Ir 120.05(9)
C11 Si Ir 107.43(7)
C21 Si Ir 100.13(7)
C1 Si H1 157.9(8)
C11 Si H1 88.9(8)
C21 Si H1 80.7(8)
Ir Si H1 38.1(8)
C22 N C42 111.41(17)
C22 N C41 107.27(17)
C42 N C41 108.61(18)
C22 N Ir 111.36(13)
C42 N Ir 104.69(13)
C41 N Ir 113.53(14)
C16 C11 C12 118.7(2)
C16 C11 Si 125.22(16)
C12 C11 Si 115.82(16)
C13 C12 C11 119.3(2)
C13 C12 P 123.23(17)
C11 C12 P 117.48(16)
C14 C13 C12 120.9(2)
C13 C14 C15 120.1(2)
C16 C15 C14 119.4(2)
C15 C16 C11 121.5(2)
C26 C21 C22 117.5(2)
C26 C21 Si 127.19(17)
C22 C21 Si 115.22(16)
C23 C22 C21 121.1(2)
C23 C22 N 119.8(2)
C21 C22 N 118.94(18)
C24 C23 C22 119.7(2)
C25 C24 C23 120.4(2)
C24 C25 C26 119.3(2)
C25 C26 C21 121.9(2)
C34 C31 C32 107.48(19)
C34 C31 C33 109.05(19)
C32 C31 C33 108.63(19)
C34 C31 P 116.11(16)
C32 C31 P 105.17(15)
C33 C31 P 110.09(16)
C37 C35 C38 108.29(19)
C37 C35 C36 108.1(2)
C38 C35 C36 108.3(2)
C37 C35 P 106.79(15)
C38 C35 P 116.49(16)
C36 C35 P 108.56(15)

loop_
_geom_bond_atom_site_label_1
_geom_bond_atom_site_label_2
_geom_bond_distance
Ir H1 1.46(3)
Ir N 2.2318(18)
Ir Si 2.2355(6)
Ir P 2.2380(5)
Ir Cl 2.4261(6)
P C12 1.855(2)
P C35 1.890(2)
P C31 1.891(2)
Si C1 1.881(2)
Si C11 1.886(2)
Si C21 1.888(2)
Si H1 2.24(3)
N C22 1.491(3)
N C42 1.492(3)
N C41 1.500(3)
C11 C16 1.398(3)
C11 C12 1.409(3)
C12 C13 1.397(3)
C13 C14 1.386(3)
C14 C15 1.387(3)
C15 C16 1.386(3)
C21 C26 1.398(3)
C21 C22 1.402(3)
C22 C23 1.394(3)
C23 C24 1.392(3)
C24 C25 1.382(4)
C25 C26 1.393(3)
C31 C34 1.537(3)
C31 C32 1.539(3)
C31 C33 1.539(3)
C35 C37 1.531(3)
C35 C38 1.533(3)
C35 C36 1.536(3)

loop_
_geom_torsion_atom_site_label_1
_geom_torsion_atom_site_label_2
_geom_torsion_atom_site_label_3
_geom_torsion_atom_site_label_4
_geom_torsion
H1 Ir P C12 55.2(12)
N Ir P C12 33.7(2)
Si Ir P C12 -15.92(7)
Cl Ir P C12 -148.15(7)
H1 Ir P C35 -58.8(12)
N Ir P C35 -80.3(2)
Si Ir P C35 -129.95(8)
Cl Ir P C35 97.82(8)
H1 Ir P C31 172.5(12)
N Ir P C31 151.0(2)
Si Ir P C31 101.34(8)
Cl Ir P C31 -30.89(8)
H1 Ir Si C1 175.5(12)
N Ir Si C1 89.00(10)
P Ir Si C1 -102.59(9)
Cl Ir Si C1 4.74(10)
H1 Ir Si C11 -64.3(12)
N Ir Si C11 -150.86(9)
P Ir Si C11 17.56(7)
Cl Ir Si C11 124.89(7)
H1 Ir Si C21 60.4(12)
N Ir Si C21 -26.12(8)
P Ir Si C21 142.29(7)
Cl Ir Si C21 -110.38(7)
N Ir Si H1 -86.5(12)
P Ir Si H1 81.9(12)
Cl Ir Si H1 -170.8(12)
H1 Ir N C22 -40.7(12)
Si Ir N C22 30.78(12)
P Ir N C22 -19.3(3)
Cl Ir N C22 162.48(13)
H1 Ir N C42 79.8(12)
Si Ir N C42 151.29(14)
P Ir N C42 101.2(2)
Cl Ir N C42 -77.01(13)
H1 Ir N C41 -161.9(12)
Si Ir N C41 -90.42(15)
P Ir N C41 -140.54(17)
Cl Ir N C41 41.29(15)
C1 Si C11 C16 -61.4(2)
C21 Si C11 C16 57.0(2)
Ir Si C11 C16 169.51(18)
H1 Si C11 C16 135.7(8)
C1 Si C11 C12 112.50(18)
C21 Si C11 C12 -129.13(16)
Ir Si C11 C12 -16.59(18)
H1 Si C11 C12 -50.4(8)
C16 C11 C12 C13 -1.1(3)
Si C11 C12 C13 -175.46(16)
C16 C11 C12 P 178.39(16)
Si C11 C12 P 4.1(2)
C35 P C12 C13 -53.1(2)
C31 P C12 C13 64.5(2)
Ir P C12 C13 -170.18(17)
C35 P C12 C11 127.42(17)
C31 P C12 C11 -114.97(17)
Ir P C12 C11 10.31(18)
C11 C12 C13 C14 0.7(3)
P C12 C13 C14 -178.79(18)
C12 C13 C14 C15 -0.1(4)
C13 C14 C15 C16 0.0(4)
C14 C15 C16 C11 -0.4(4)
C12 C11 C16 C15 1.0(3)
Si C11 C16 C15 174.77(18)
C1 Si C21 C26 75.2(2)
C11 Si C21 C26 -42.9(2)
Ir Si C21 C26 -159.40(19)
H1 Si C21 C26 -126.5(8)
C1 Si C21 C22 -101.78(18)
C11 Si C21 C22 140.14(16)
Ir Si C21 C22 23.66(17)
H1 Si C21 C22 56.6(8)
C26 C21 C22 C23 -2.8(3)
Si C21 C22 C23 174.50(17)
C26 C21 C22 N -178.15(19)
Si C21 C22 N -0.9(3)
C42 N C22 C23 44.3(3)
C41 N C22 C23 -74.4(2)
Ir N C22 C23 160.79(17)
C42 N C22 C21 -140.2(2)
C41 N C22 C21 101.0(2)
Ir N C22 C21 -23.7(2)
C21 C22 C23 C24 2.8(3)
N C22 C23 C24 178.1(2)
C22 C23 C24 C25 -0.8(4)
C23 C24 C25 C26 -1.0(4)
C24 C25 C26 C21 1.0(4)
C22 C21 C26 C25 0.9(3)
Si C21 C26 C25 -176.02(19)
C12 P C31 C34 -44.81(19)
C35 P C31 C34 68.1(2)
Ir P C31 C34 -164.07(15)
C12 P C31 C32 73.85(16)
C35 P C31 C32 -173.21(15)
Ir P C31 C32 -45.42(17)
C12 P C31 C33 -169.31(16)
C35 P C31 C33 -56.36(19)
Ir P C31 C33 71.42(17)
C12 P C35 C37 -158.71(16)
C31 P C35 C37 88.83(18)
Ir P C35 C37 -42.80(17)
C12 P C35 C38 80.18(19)
C31 P C35 C38 -32.3(2)
Ir P C35 C38 -163.92(16)
C12 P C35 C36 -42.39(19)
C31 P C35 C36 -154.84(16)
Ir P C35 C36 73.52(17)
